data_7011714
loop_
_publ_author_name
'Lu, Ying'
'Wang, Enbo'
'Yuan, Mei'
'Luan, Guoyou'
'Li, Yangguang'
'Zhang, Hong'
'Hu, Changwen'
'Yao, Yuangen'
'Qin, Yeyan'
'Chen, Yubiao'

_publ_section_title
;
 Hydrothermal synthesis and crystal structure of a layered vanadium
 phosphate with a directly coordinated organonitrogen ligand:
 [V4O7(HPO4)2(2,2'-bipy)2]
;
_journal_issue 15
_journal_name_full 'Journal of the Chemical Society, Dalton Transactions'
_journal_page_first 3029
_journal_paper_doi 10.1039/b203324k
_journal_year 2002
_chemical_formula_sum 'C20 H18 N4 O15 P2 V4'
_chemical_formula_weight 820.08
_chemical_name_systematic
; 
? 
;
_space_group_IT_number 2
_symmetry_cell_setting triclinic
_symmetry_space_group_name_Hall '-P 1'
_symmetry_space_group_name_H-M 'P -1'
_atom_sites_solution_hydrogens geom
_atom_sites_solution_primary direct
_atom_sites_solution_secondary difmap
_audit_creation_method SHELXL-97
_cell_angle_alpha 97.04(3)
_cell_angle_beta 109.91(3)
_cell_angle_gamma 99.01(3)
_cell_formula_units_Z 1
_cell_length_a 8.3682(17)
_cell_length_b 9.2153(18)
_cell_length_c 9.5991(19)
_cell_measurement_temperature 293(2)
_cell_volume 675.0(3)
_computing_cell_refinement 'RAPID AUTO'
_computing_data_collection 'RAPID AUTO'
_computing_data_reduction 'RAPID AUTO'
_computing_structure_refinement 'SHELXL-97 (Sheldrick, 1997)'
_computing_structure_solution 'SHELXS-97 (Sheldrick, 1990)'
_diffrn_ambient_temperature 293(2)
_diffrn_measured_fraction_theta_full 0.923
_diffrn_measured_fraction_theta_max 0.923
_diffrn_measurement_device_type 'Rigaku R-AXIS RAPID IP diffractometer'
_diffrn_measurement_method 'Oscillation scans'
_diffrn_radiation_monochromator graphite
_diffrn_radiation_source 'fine-focus sealed tube'
_diffrn_radiation_type MoK\a
_diffrn_radiation_wavelength 0.71073
_diffrn_reflns_av_R_equivalents 0.0469
_diffrn_reflns_av_sigmaI/netI 0.0339
_diffrn_reflns_limit_h_max 10
_diffrn_reflns_limit_h_min 0
_diffrn_reflns_limit_k_max 11
_diffrn_reflns_limit_k_min -11
_diffrn_reflns_limit_l_max 11
_diffrn_reflns_limit_l_min -12
_diffrn_reflns_number 5006
_diffrn_reflns_theta_full 27.48
_diffrn_reflns_theta_max 27.48
_diffrn_reflns_theta_min 2.28
_exptl_absorpt_coefficient_mu 1.545
_exptl_crystal_colour black
_exptl_crystal_density_diffrn 2.018
_exptl_crystal_density_method 'not measured'
_exptl_crystal_description column
_exptl_crystal_F_000 408
_exptl_crystal_size_max 0.364
_exptl_crystal_size_mid 0.301
_exptl_crystal_size_min 0.257
_refine_diff_density_max 0.563
_refine_diff_density_min -0.449
_refine_diff_density_rms 0.109
_refine_ls_extinction_method none
_refine_ls_goodness_of_fit_ref 0.937
_refine_ls_hydrogen_treatment mixed
_refine_ls_matrix_type full
_refine_ls_number_parameters 238
_refine_ls_number_reflns 2863
_refine_ls_number_restraints 0
_refine_ls_restrained_S_all 0.937
_refine_ls_R_factor_all 0.0534
_refine_ls_R_factor_gt 0.0422
_refine_ls_shift/su_max 0.000
_refine_ls_shift/su_mean 0.000
_refine_ls_structure_factor_coef Fsqd
_refine_ls_weighting_details 'calc w=1/[\s^2^(Fo^2^)+(0.1000P)^2^+0.0000P] where P=(Fo^2^+2Fc^2^)/3'
_refine_ls_weighting_scheme calc
_refine_ls_wR_factor_gt 0.1164
_refine_ls_wR_factor_ref 0.1225
_reflns_number_gt 2336
_reflns_number_total 2863
_reflns_threshold_expression >2sigma(I)
_cod_data_source_file b203324k.txt
_cod_data_source_block 1
_cod_depositor_comments
;
The following automatic conversions were performed:
'_symmetry_cell_setting' value 'Triclinic' changed to 'triclinic'
according to '/home/saulius/struct/CIF-dictionaries/cif_core.dic'
dictionary named 'cif_core.dic' version 2.4.1 from 2010-06-29.

Automatic conversion script
Id: cif_fix_enum 1527 2010-12-29 10:47:43Z saulius 
;
_cod_original_cell_volume 675.0(2)
_cod_original_sg_symbol_H-M P-1
_cod_database_code 7011714

loop_
_symmetry_equiv_pos_as_xyz
'x, y, z'
'-x, -y, -z'

loop_
_atom_site_label
_atom_site_type_symbol
_atom_site_fract_x
_atom_site_fract_y
_atom_site_fract_z
_atom_site_U_iso_or_equiv
_atom_site_adp_type
_atom_site_occupancy
_atom_site_symmetry_multiplicity
_atom_site_calc_flag
_atom_site_refinement_flags
_atom_site_disorder_assembly
_atom_site_disorder_group
V1 V 0.47245(6) 0.68487(5) 0.98109(6) 0.01974(16) Uani 1 1 d . . .
V2 V 0.05808(6) 0.77876(5) 0.87825(5) 0.01977(16) Uani 1 1 d . . .
P1 P -0.27831(9) 0.91890(8) 0.88116(8) 0.01868(19) Uani 1 1 d . . .
O1 O -0.1352(3) 0.8867(2) 0.8278(3) 0.0263(5) Uani 1 1 d . . .
O2 O 0.2236(3) 0.9742(2) 0.9691(2) 0.0260(5) Uani 1 1 d . . .
O3 O 0.6100(3) 0.7694(3) 0.8868(3) 0.0319(5) Uani 1 1 d . . .
O4 O -0.3989(3) 0.9860(3) 0.7524(3) 0.0339(6) Uani 1 1 d . . .
H1 H -0.4245 1.0596 0.7898 0.051 Uiso 1 1 calc R . .
O5 O 0.2668(3) 0.6831(3) 0.8826(3) 0.0291(5) Uani 1 1 d . . .
O6 O 0.5262(3) 0.7872(3) 1.1456(3) 0.0309(5) Uani 1 1 d . . .
O7 O 0.5000 0.5000 1.0000 0.0376(8) Uani 1 2 d S . .
O8 O 0.0330(3) 0.7120(3) 1.0171(3) 0.0341(6) Uani 1 1 d . . .
N1 N -0.1224(3) 0.5954(3) 0.7128(3) 0.0226(5) Uani 1 1 d . . .
N2 N 0.0698(3) 0.8112(3) 0.6516(3) 0.0228(5) Uani 1 1 d . . .
C1 C -0.1533(4) 0.5907(3) 0.5654(3) 0.0233(6) Uani 1 1 d . . .
C2 C -0.2787(5) 0.4779(4) 0.4541(4) 0.0345(8) Uani 1 1 d . . .
H2 H -0.290(6) 0.473(5) 0.352(5) 0.044(12) Uiso 1 1 d . . .
C3 C -0.3760(5) 0.3693(4) 0.4971(4) 0.0384(9) Uani 1 1 d . . .
H3 H -0.462(6) 0.310(5) 0.412(5) 0.042(11) Uiso 1 1 d . . .
C4 C -0.3467(5) 0.3751(4) 0.6470(5) 0.0381(8) Uani 1 1 d . . .
H4 H -0.415(6) 0.302(5) 0.689(5) 0.056(13) Uiso 1 1 d . . .
C5 C -0.2188(5) 0.4883(4) 0.7521(4) 0.0293(7) Uani 1 1 d . . .
H5 H -0.198(5) 0.498(5) 0.870(5) 0.042(12) Uiso 1 1 d . . .
C6 C -0.0441(4) 0.7105(4) 0.5292(3) 0.0236(6) Uani 1 1 d . . .
C7 C -0.0508(5) 0.7226(4) 0.3844(4) 0.0329(8) Uani 1 1 d . . .
H6 H -0.131(5) 0.661(4) 0.298(4) 0.030(10) Uiso 1 1 d . . .
C8 C 0.0616(5) 0.8371(4) 0.3656(4) 0.0378(8) Uani 1 1 d . . .
H7 H 0.055(4) 0.839(4) 0.274(4) 0.015(8) Uiso 1 1 d . . .
C9 C 0.1798(5) 0.9364(4) 0.4906(4) 0.0345(8) Uani 1 1 d . . .
H8 H 0.247(6) 1.011(5) 0.469(5) 0.048(13) Uiso 1 1 d . . .
C10 C 0.1785(4) 0.9211(4) 0.6309(4) 0.0289(7) Uani 1 1 d . . .
H9 H 0.244(4) 0.998(4) 0.721(4) 0.020(8) Uiso 1 1 d . . .

loop_
_atom_site_aniso_label
_atom_site_aniso_U_11
_atom_site_aniso_U_22
_atom_site_aniso_U_33
_atom_site_aniso_U_23
_atom_site_aniso_U_13
_atom_site_aniso_U_12
V1 0.0204(3) 0.0184(3) 0.0213(3) 0.00374(19) 0.0080(2) 0.00611(19)
V2 0.0202(3) 0.0214(3) 0.0166(3) 0.00072(19) 0.00572(19) 0.0057(2)
P1 0.0180(4) 0.0195(4) 0.0189(4) 0.0006(3) 0.0084(3) 0.0035(3)
O1 0.0271(11) 0.0280(11) 0.0287(11) 0.0057(9) 0.0142(9) 0.0107(9)
O2 0.0247(11) 0.0280(11) 0.0232(11) -0.0020(9) 0.0101(9) 0.0020(9)
O3 0.0361(13) 0.0256(12) 0.0342(13) -0.0009(10) 0.0192(11) -0.0018(10)
O4 0.0340(13) 0.0410(15) 0.0265(12) 0.0025(10) 0.0079(10) 0.0176(11)
O5 0.0259(12) 0.0323(12) 0.0289(12) 0.0030(9) 0.0082(9) 0.0120(9)
O6 0.0326(13) 0.0333(13) 0.0257(11) 0.0013(10) 0.0111(10) 0.0065(10)
O7 0.0369(19) 0.0240(17) 0.061(2) 0.0164(16) 0.0221(18) 0.0161(14)
O8 0.0435(15) 0.0347(13) 0.0247(12) 0.0078(10) 0.0128(11) 0.0075(11)
N1 0.0241(13) 0.0213(13) 0.0208(12) 0.0012(10) 0.0076(10) 0.0040(10)
N2 0.0234(13) 0.0266(13) 0.0192(12) 0.0026(10) 0.0084(10) 0.0072(10)
C1 0.0267(15) 0.0221(15) 0.0199(14) -0.0007(11) 0.0085(12) 0.0054(12)
C2 0.0362(19) 0.0364(19) 0.0230(16) -0.0041(14) 0.0075(14) 0.0007(15)
C3 0.036(2) 0.0318(19) 0.035(2) -0.0067(15) 0.0077(16) -0.0053(15)
C4 0.042(2) 0.0272(18) 0.041(2) 0.0020(15) 0.0164(17) -0.0025(15)
C5 0.0356(18) 0.0238(16) 0.0273(16) 0.0020(13) 0.0125(14) 0.0027(13)
C6 0.0228(15) 0.0292(16) 0.0174(14) 0.0017(12) 0.0058(11) 0.0070(12)
C7 0.0394(19) 0.0392(19) 0.0196(15) 0.0032(14) 0.0108(14) 0.0083(16)
C8 0.053(2) 0.048(2) 0.0240(17) 0.0139(15) 0.0228(16) 0.0166(18)
C9 0.0369(19) 0.036(2) 0.038(2) 0.0108(16) 0.0216(16) 0.0071(15)
C10 0.0270(16) 0.0303(17) 0.0315(17) 0.0056(14) 0.0136(14) 0.0059(13)

loop_
_atom_type_symbol
_atom_type_description
_atom_type_scat_dispersion_real
_atom_type_scat_dispersion_imag
_atom_type_scat_source
C C 0.0033 0.0016 'International Tables Vol C Tables 4.2.6.8 and 6.1.1.4'
H H 0.0000 0.0000 'International Tables Vol C Tables 4.2.6.8 and 6.1.1.4'
N N 0.0061 0.0033 'International Tables Vol C Tables 4.2.6.8 and 6.1.1.4'
O O 0.0106 0.0060 'International Tables Vol C Tables 4.2.6.8 and 6.1.1.4'
P P 0.1023 0.0942 'International Tables Vol C Tables 4.2.6.8 and 6.1.1.4'
V V 0.3005 0.5294 'International Tables Vol C Tables 4.2.6.8 and 6.1.1.4'

loop_
_geom_angle_atom_site_label_1
_geom_angle_atom_site_label_2
_geom_angle_atom_site_label_3
_geom_angle
_geom_angle_site_symmetry_1
_geom_angle_site_symmetry_3
_geom_angle_publ_flag
O6 V1 O5 108.44(12) . . ?
O6 V1 O7 109.82(9) . . ?
O5 V1 O7 110.21(9) . . ?
O6 V1 O3 108.33(12) . . ?
O5 V1 O3 109.22(12) . . ?
O7 V1 O3 110.76(9) . . ?
O8 V2 O1 99.84(12) . . ?
O8 V2 O2 105.33(12) . . ?
O1 V2 O2 88.87(10) . . ?
O8 V2 O5 94.73(12) . . ?
O1 V2 O5 165.38(10) . . ?
O2 V2 O5 88.42(10) . . ?
O8 V2 N1 93.92(12) . . ?
O1 V2 N1 85.83(10) . . ?
O2 V2 N1 160.64(10) . . ?
O5 V2 N1 92.04(10) . . ?
O8 V2 N2 165.31(11) . . ?
O1 V2 N2 85.47(10) . . ?
O2 V2 N2 88.36(10) . . ?
O5 V2 N2 80.10(10) . . ?
N1 V2 N2 72.68(10) . . ?
O1 P1 O2 116.86(13) . 2_577 ?
O1 P1 O3 109.73(13) . 1_455 ?
O2 P1 O3 109.24(13) 2_577 1_455 ?
O1 P1 O4 104.69(14) . . ?
O2 P1 O4 109.34(13) 2_577 . ?
O3 P1 O4 106.43(15) 1_455 . ?
P1 O1 V2 139.83(14) . . ?
P1 O2 V2 133.74(14) 2_577 . ?
P1 O3 V1 143.89(15) 1_655 . ?
V1 O5 V2 144.40(13) . . ?
V1 O7 V1 180.000(1) . 2_667 ?
C1 N1 C5 118.1(3) . . ?
C1 N1 V2 120.6(2) . . ?
C5 N1 V2 121.0(2) . . ?
C10 N2 C6 118.7(3) . . ?
C10 N2 V2 124.8(2) . . ?
C6 N2 V2 116.5(2) . . ?
N1 C1 C2 122.0(3) . . ?
N1 C1 C6 115.7(3) . . ?
C2 C1 C6 122.3(3) . . ?
C3 C2 C1 118.8(3) . . ?
C4 C3 C2 119.3(3) . . ?
C3 C4 C5 119.2(3) . . ?
N1 C5 C4 122.6(3) . . ?
N2 C6 C7 121.1(3) . . ?
N2 C6 C1 114.2(3) . . ?
C7 C6 C1 124.7(3) . . ?
C8 C7 C6 119.3(3) . . ?
C7 C8 C9 119.2(3) . . ?
C10 C9 C8 119.1(3) . . ?
N2 C10 C9 122.6(3) . . ?

loop_
_geom_bond_atom_site_label_1
_geom_bond_atom_site_label_2
_geom_bond_distance
_geom_bond_site_symmetry_2
_geom_bond_publ_flag
V1 O6 1.614(2) . ?
V1 O5 1.654(2) . ?
V1 O7 1.7773(6) . ?
V1 O3 1.830(2) . ?
V2 O8 1.596(2) . ?
V2 O1 1.982(2) . ?
V2 O2 1.983(2) . ?
V2 O5 2.066(2) . ?
V2 N1 2.138(3) . ?
V2 N2 2.264(3) . ?
P1 O1 1.509(2) . ?
P1 O2 1.520(2) 2_577 ?
P1 O3 1.557(2) 1_455 ?
P1 O4 1.569(2) . ?
O2 P1 1.520(2) 2_577 ?
O3 P1 1.557(2) 1_655 ?
O7 V1 1.7773(6) 2_667 ?
N1 C1 1.343(4) . ?
N1 C5 1.347(4) . ?
N2 C10 1.333(4) . ?
N2 C6 1.357(4) . ?
C1 C2 1.395(4) . ?
C1 C6 1.472(4) . ?
C2 C3 1.382(5) . ?
C3 C4 1.368(6) . ?
C4 C5 1.382(5) . ?
C6 C7 1.391(4) . ?
C7 C8 1.372(5) . ?
C8 C9 1.376(5) . ?
C9 C10 1.375(5) . ?
